data_2223708
loop_
_publ_author_name
'Zhang, Cunlan'

_publ_section_title
;
 5-Amino-7-(4-bromophenyl)indane-4,6-dicarbonitrile
;
_journal_coeditor_code CV2633
_journal_issue 11
_journal_name_full 'Acta Crystallographica Section E'
_journal_page_first o2875
_journal_paper_doi 10.1107/S1600536809043426
_journal_volume 65
_journal_year 2009
_chemical_formula_iupac 'C17 H12 Br N3'
_chemical_formula_moiety 'C17 H12 Br N3'
_chemical_formula_sum 'C17 H12 Br N3'
_chemical_formula_weight 338.21
_chemical_name_systematic
;
5-Amino-7-(4-bromophenyl)indane-4,6-dicarbonitrile
;
_space_group_IT_number 19
_symmetry_cell_setting orthorhombic
_symmetry_space_group_name_Hall 'P 2ac 2ab'
_symmetry_space_group_name_H-M 'P 21 21 21'
_atom_sites_solution_hydrogens geom
_atom_sites_solution_primary direct
_atom_sites_solution_secondary difmap
_audit_creation_method SHELXL-97
_cell_angle_alpha 90.00
_cell_angle_beta 90.00
_cell_angle_gamma 90.00
_cell_formula_units_Z 4
_cell_length_a 7.5655(14)
_cell_length_b 11.811(2)
_cell_length_c 16.490(3)
_cell_measurement_reflns_used 2622
_cell_measurement_temperature 298(2)
_cell_measurement_theta_max 23.375
_cell_measurement_theta_min 2.470
_cell_volume 1473.5(5)
_computing_cell_refinement 'SAINT (Siemens, 1996)'
_computing_data_collection 'SMART (Siemens, 1996)'
_computing_data_reduction 'SAINT (Siemens, 1996)'
_computing_molecular_graphics 'SHELXTL (Sheldrick, 2008)'
_computing_publication_material 'SHELXTL (Sheldrick, 2008)'
_computing_structure_refinement 'SHELXL97 (Sheldrick, 2008)'
_computing_structure_solution 'SHELXS97 (Sheldrick, 2008)'
_diffrn_ambient_temperature 298(2)
_diffrn_measured_fraction_theta_full 0.998
_diffrn_measured_fraction_theta_max 0.998
_diffrn_measurement_device_type 'Bruker SMART 1000 CCD area-detector'
_diffrn_measurement_method '\f and \w'
_diffrn_radiation_monochromator graphite
_diffrn_radiation_source 'fine-focus sealed tube'
_diffrn_radiation_type MoK\a
_diffrn_radiation_wavelength 0.71073
_diffrn_reflns_av_R_equivalents 0.0272
_diffrn_reflns_av_sigmaI/netI 0.0450
_diffrn_reflns_limit_h_max 8
_diffrn_reflns_limit_h_min -9
_diffrn_reflns_limit_k_max 9
_diffrn_reflns_limit_k_min -14
_diffrn_reflns_limit_l_max 19
_diffrn_reflns_limit_l_min -15
_diffrn_reflns_number 7199
_diffrn_reflns_theta_full 25.49
_diffrn_reflns_theta_max 25.49
_diffrn_reflns_theta_min 2.12
_exptl_absorpt_coefficient_mu 2.786
_exptl_absorpt_correction_T_max 0.6057
_exptl_absorpt_correction_T_min 0.4422
_exptl_absorpt_correction_type multi-scan
_exptl_absorpt_process_details '(SADABS; Sheldrick, 1996)'
_exptl_crystal_colour colourless
_exptl_crystal_density_diffrn 1.525
_exptl_crystal_density_method 'not measured'
_exptl_crystal_description block
_exptl_crystal_F_000 680
_exptl_crystal_size_max 0.35
_exptl_crystal_size_mid 0.28
_exptl_crystal_size_min 0.20
_refine_diff_density_max 0.414
_refine_diff_density_min -0.240
_refine_ls_abs_structure_details 'Flack (1983), 1253 Friedel pairs'
_refine_ls_abs_structure_Flack 0.008(10)
_refine_ls_extinction_method none
_refine_ls_goodness_of_fit_ref 0.954
_refine_ls_hydrogen_treatment mixed
_refine_ls_matrix_type full
_refine_ls_number_parameters 198
_refine_ls_number_reflns 2708
_refine_ls_number_restraints 0
_refine_ls_restrained_S_all 0.954
_refine_ls_R_factor_all 0.0425
_refine_ls_R_factor_gt 0.0304
_refine_ls_shift/su_max 0.000
_refine_ls_shift/su_mean 0.000
_refine_ls_structure_factor_coef Fsqd
_refine_ls_weighting_details 'calc w=1/[\s^2^(Fo^2^)+(0.0269P)^2^] where P=(Fo^2^+2Fc^2^)/3'
_refine_ls_weighting_scheme calc
_refine_ls_wR_factor_gt 0.0602
_refine_ls_wR_factor_ref 0.0630
_reflns_number_gt 2171
_reflns_number_total 2708
_reflns_threshold_expression I>2\s(I)
_cod_data_source_file cv2633.cif
_cod_data_source_block I
_cod_depositor_comments
;
The following automatic conversions were performed:
'_symmetry_cell_setting' value 'Orthorhombic' changed to 'orthorhombic'
according to '/home/saulius/struct/CIF-dictionaries/cif_core.dic'
dictionary named 'cif_core.dic' version 2.4.1 from 2010-06-29.

Automatic conversion script
Id: cif_fix_enum 1527 2010-12-29 10:47:43Z saulius 

The following automatic conversions were performed:

'_symmetry_cell_setting' value 'Orthorhombic' changed to
'orthorhombic' according to
/home/saulius/struct/CIF-dictionaries/cif_core.dic dictionary named
'cif_core.dic' version 2.4.1 from 2010-06-29.

Automatic conversion script
Id: cif_fix_values 1715 2011-07-08 13:25:40Z adriana 
;
_cod_database_code 2223708
_cod_database_fobs_code 2223708

loop_
_symmetry_equiv_pos_as_xyz
'x, y, z'
'-x+1/2, -y, z+1/2'
'-x, y+1/2, -z+1/2'
'x+1/2, -y+1/2, -z'

loop_
_atom_site_type_symbol
_atom_site_label
_atom_site_fract_x
_atom_site_fract_y
_atom_site_fract_z
_atom_site_U_iso_or_equiv
_atom_site_adp_type
_atom_site_calc_flag
_atom_site_refinement_flags
_atom_site_occupancy
_atom_site_disorder_assembly
_atom_site_disorder_group
Br Br1 0.61120(5) 0.10058(3) 0.17284(2) 0.06606(14) Uani d . 1 . .
C C1 0.6025(5) 0.2417(2) 0.11713(14) 0.0449(7) Uani d . 1 . .
C C2 0.7401(4) 0.2717(3) 0.06832(18) 0.0530(8) Uani d . 1 . .
H H2 0.8383 0.2249 0.0633 0.064 Uiso calc R 1 . .
C C3 0.7311(4) 0.3727(3) 0.02640(18) 0.0484(8) Uani d . 1 . .
H H3 0.8243 0.3937 -0.0072 0.058 Uiso calc R 1 . .
C C4 0.5870(4) 0.4429(2) 0.03340(15) 0.0396(7) Uani d . 1 . .
C C5 0.4503(4) 0.4104(3) 0.08498(17) 0.0501(7) Uani d . 1 . .
H H5 0.3533 0.4579 0.0918 0.060 Uiso calc R 1 . .
C C6 0.4572(4) 0.3083(3) 0.12627(18) 0.0521(8) Uani d . 1 . .
H H6 0.3643 0.2857 0.1595 0.062 Uiso calc R 1 . .
C C7 0.5761(4) 0.5533(2) -0.00930(15) 0.0374(6) Uani d . 1 . .
C C8 0.5789(4) 0.5572(2) -0.09608(16) 0.0390(7) Uani d . 1 . .
C C9 0.5889(4) 0.4534(2) -0.14014(16) 0.0418(7) Uani d . 1 . .
C C10 0.5655(4) 0.6602(2) -0.13850(16) 0.0398(7) Uani d . 1 . .
C C11 0.5607(4) 0.7613(2) -0.09254(16) 0.0405(7) Uani d . 1 . .
C C12 0.5519(4) 0.8699(3) -0.13046(17) 0.0449(8) Uani d . 1 . .
C C13 0.5621(4) 0.7567(2) -0.00771(16) 0.0403(7) Uani d . 1 . .
C C14 0.5666(3) 0.6538(2) 0.03272(15) 0.0399(7) Uani d . 1 . .
C C15 0.5628(4) 0.6735(3) 0.12311(16) 0.0524(8) Uani d . 1 . .
H H15A 0.6629 0.6373 0.1492 0.063 Uiso calc R 1 . .
H H15B 0.4546 0.6441 0.1466 0.063 Uiso calc R 1 . .
C C16 0.5724(5) 0.8015(3) 0.13270(18) 0.0554(9) Uani d . 1 . .
H H16A 0.4762 0.8278 0.1667 0.066 Uiso calc R 1 . .
H H16B 0.6832 0.8228 0.1580 0.066 Uiso calc R 1 . .
C C17 0.5589(4) 0.8542(3) 0.04933(17) 0.0507(8) Uani d . 1 . .
H H17A 0.4498 0.8966 0.0438 0.061 Uiso calc R 1 . .
H H17B 0.6578 0.9045 0.0393 0.061 Uiso calc R 1 . .
H H1A 0.557(3) 0.605(3) -0.2469(16) 0.042(8) Uiso d . 1 . .
H H1B 0.538(4) 0.724(3) -0.2445(18) 0.052(10) Uiso d . 1 . .
N N1 0.5612(4) 0.6630(3) -0.22009(15) 0.0564(8) Uani d . 1 . .
N N2 0.5985(4) 0.3714(2) -0.17670(16) 0.0587(7) Uani d . 1 . .
N N3 0.5450(4) 0.9583(2) -0.15788(15) 0.0635(8) Uani d . 1 . .

loop_
_atom_site_aniso_label
_atom_site_aniso_U_11
_atom_site_aniso_U_22
_atom_site_aniso_U_33
_atom_site_aniso_U_12
_atom_site_aniso_U_13
_atom_site_aniso_U_23
Br1 0.1015(3) 0.04187(17) 0.05480(18) 0.0033(2) 0.0026(2) 0.01060(16)
C1 0.067(2) 0.0317(15) 0.0355(14) 0.0015(18) -0.0058(16) 0.0039(11)
C2 0.060(2) 0.046(2) 0.0525(19) 0.0155(17) 0.0067(16) 0.0055(16)
C3 0.0497(19) 0.046(2) 0.0489(18) 0.0075(15) 0.0097(14) 0.0064(15)
C4 0.0448(18) 0.0371(15) 0.0368(14) -0.0012(15) 0.0014(14) -0.0036(12)
C5 0.0471(18) 0.0439(18) 0.0593(18) 0.0037(15) 0.0043(14) 0.0052(16)
C6 0.058(2) 0.049(2) 0.0496(18) -0.0066(17) 0.0089(15) 0.0064(15)
C7 0.0343(16) 0.0352(15) 0.0428(15) -0.0003(13) -0.0004(12) 0.0031(12)
C8 0.0408(17) 0.0320(14) 0.0443(15) 0.0018(13) -0.0001(13) -0.0031(12)
C9 0.0455(18) 0.0389(17) 0.0412(15) 0.0004(17) -0.0042(14) 0.0032(14)
C10 0.0401(18) 0.0361(16) 0.0431(15) -0.0013(14) -0.0004(13) 0.0014(13)
C11 0.0409(18) 0.0325(15) 0.0481(16) -0.0012(13) -0.0022(13) -0.0009(13)
C12 0.055(2) 0.0398(18) 0.0402(16) -0.0030(14) -0.0039(14) 0.0005(14)
C13 0.0423(18) 0.0380(16) 0.0405(15) 0.0023(14) 0.0009(13) -0.0014(13)
C14 0.0408(17) 0.0400(16) 0.0389(15) 0.0048(13) 0.0018(13) 0.0001(13)
C15 0.066(2) 0.052(2) 0.0387(15) 0.0052(17) 0.0024(15) -0.0013(14)
C16 0.069(2) 0.0491(19) 0.0478(16) 0.0015(18) 0.0004(16) -0.0055(15)
C17 0.062(2) 0.0390(16) 0.0510(17) 0.0047(15) -0.0014(15) -0.0112(14)
N1 0.099(3) 0.0337(16) 0.0359(16) 0.0023(17) -0.0036(15) -0.0014(13)
N2 0.0819(18) 0.0439(15) 0.0501(14) 0.0088(15) -0.0110(17) -0.0058(13)
N3 0.096(2) 0.0393(16) 0.0557(16) -0.0058(15) -0.0125(15) 0.0036(13)

loop_
_atom_type_symbol
_atom_type_description
_atom_type_scat_dispersion_real
_atom_type_scat_dispersion_imag
_atom_type_scat_source
C C 0.0033 0.0016 'International Tables Vol C Tables 4.2.6.8 and 6.1.1.4'
H H 0.0000 0.0000 'International Tables Vol C Tables 4.2.6.8 and 6.1.1.4'
N N 0.0061 0.0033 'International Tables Vol C Tables 4.2.6.8 and 6.1.1.4'
Br Br -0.2901 2.4595 'International Tables Vol C Tables 4.2.6.8 and 6.1.1.4'

loop_
_geom_angle_atom_site_label_1
_geom_angle_atom_site_label_2
_geom_angle_atom_site_label_3
_geom_angle_site_symmetry_1
_geom_angle_site_symmetry_3
_geom_angle
_geom_angle_publ_flag
C6 C1 C2 . . 122.2(3) ?
C6 C1 Br1 . . 118.7(2) ?
C2 C1 Br1 . . 119.1(3) ?
C1 C2 C3 . . 118.8(3) ?
C1 C2 H2 . . 120.6 ?
C3 C2 H2 . . 120.6 ?
C4 C3 C2 . . 121.2(3) ?
C4 C3 H3 . . 119.4 ?
C2 C3 H3 . . 119.4 ?
C3 C4 C5 . . 118.3(3) ?
C3 C4 C7 . . 122.3(2) ?
C5 C4 C7 . . 119.4(3) ?
C6 C5 C4 . . 120.8(3) ?
C6 C5 H5 . . 119.6 ?
C4 C5 H5 . . 119.6 ?
C1 C6 C5 . . 118.6(3) ?
C1 C6 H6 . . 120.7 ?
C5 C6 H6 . . 120.7 ?
C14 C7 C8 . . 118.5(2) ?
C14 C7 C4 . . 121.4(2) ?
C8 C7 C4 . . 120.1(2) ?
C10 C8 C9 . . 119.6(2) ?
C10 C8 C7 . . 121.5(2) ?
C9 C8 C7 . . 118.9(2) ?
N2 C9 C8 . . 178.7(3) ?
N1 C10 C8 . . 121.3(3) ?
N1 C10 C11 . . 121.0(3) ?
C8 C10 C11 . . 117.7(2) ?
C13 C11 C10 . . 120.1(3) ?
C13 C11 C12 . . 118.3(3) ?
C10 C11 C12 . . 121.6(2) ?
N3 C12 C11 . . 177.4(3) ?
C14 C13 C11 . . 121.0(3) ?
C14 C13 C17 . . 112.0(2) ?
C11 C13 C17 . . 127.0(3) ?
C7 C14 C13 . . 121.0(2) ?
C7 C14 C15 . . 129.2(3) ?
C13 C14 C15 . . 109.8(2) ?
C14 C15 C16 . . 104.8(2) ?
C14 C15 H15A . . 110.8 ?
C16 C15 H15A . . 110.8 ?
C14 C15 H15B . . 110.8 ?
C16 C15 H15B . . 110.8 ?
H15A C15 H15B . . 108.9 ?
C17 C16 C15 . . 108.1(2) ?
C17 C16 H16A . . 110.1 ?
C15 C16 H16A . . 110.1 ?
C17 C16 H16B . . 110.1 ?
C15 C16 H16B . . 110.1 ?
H16A C16 H16B . . 108.4 ?
C13 C17 C16 . . 104.8(2) ?
C13 C17 H17A . . 110.8 ?
C16 C17 H17A . . 110.8 ?
C13 C17 H17B . . 110.8 ?
C16 C17 H17B . . 110.8 ?
H17A C17 H17B . . 108.9 ?
C10 N1 H1A . . 121(2) ?
C10 N1 H1B . . 120(2) ?
H1A N1 H1B . . 117(3) ?

loop_
_geom_bond_atom_site_label_1
_geom_bond_atom_site_label_2
_geom_bond_site_symmetry_2
_geom_bond_distance
_geom_bond_publ_flag
Br1 C1 . 1.905(3) ?
C1 C6 . 1.360(4) ?
C1 C2 . 1.363(4) ?
C2 C3 . 1.381(4) ?
C2 H2 . 0.9300 ?
C3 C4 . 1.375(4) ?
C3 H3 . 0.9300 ?
C4 C5 . 1.393(4) ?
C4 C7 . 1.484(4) ?
C5 C6 . 1.386(4) ?
C5 H5 . 0.9300 ?
C6 H6 . 0.9300 ?
C7 C14 . 1.376(4) ?
C7 C8 . 1.432(4) ?
C8 C10 . 1.408(4) ?
C8 C9 . 1.426(4) ?
C9 N2 . 1.144(3) ?
C10 N1 . 1.346(4) ?
C10 C11 . 1.415(4) ?
C11 C13 . 1.400(4) ?
C11 C12 . 1.428(4) ?
C12 N3 . 1.139(4) ?
C13 C14 . 1.387(4) ?
C13 C17 . 1.487(4) ?
C14 C15 . 1.509(4) ?
C15 C16 . 1.521(4) ?
C15 H15A . 0.9700 ?
C15 H15B . 0.9700 ?
C16 C17 . 1.513(4) ?
C16 H16A . 0.9700 ?
C16 H16B . 0.9700 ?
C17 H17A . 0.9700 ?
C17 H17B . 0.9700 ?
N1 H1A . 0.82(3) ?
N1 H1B . 0.85(3) ?

loop_
_geom_hbond_atom_site_label_D
_geom_hbond_atom_site_label_H
_geom_hbond_atom_site_label_A
_geom_hbond_site_symmetry_A
_geom_hbond_distance_DH
_geom_hbond_distance_HA
_geom_hbond_distance_DA
_geom_hbond_angle_DHA
N1 H1B N2 3_654 0.85(3) 2.40(3) 3.227(4) 165(3)
N1 H1A N3 3_644 0.82(3) 2.46(3) 3.247(4) 161(2)

loop_
_geom_torsion_atom_site_label_1
_geom_torsion_atom_site_label_2
_geom_torsion_atom_site_label_3
_geom_torsion_atom_site_label_4
_geom_torsion_site_symmetry_1
_geom_torsion_site_symmetry_2
_geom_torsion_site_symmetry_3
_geom_torsion_site_symmetry_4
_geom_torsion
_geom_torsion_publ_flag
C6 C1 C2 C3 . . . . -0.4(5) ?
Br1 C1 C2 C3 . . . . 178.3(2) ?
C1 C2 C3 C4 . . . . 0.2(5) ?
C2 C3 C4 C5 . . . . 0.9(4) ?
C2 C3 C4 C7 . . . . 178.4(3) ?
C3 C4 C5 C6 . . . . -2.0(4) ?
C7 C4 C5 C6 . . . . -179.5(3) ?
C2 C1 C6 C5 . . . . -0.6(5) ?
Br1 C1 C6 C5 . . . . -179.3(2) ?
C4 C5 C6 C1 . . . . 1.8(4) ?
C3 C4 C7 C14 . . . . -116.8(3) ?
C5 C4 C7 C14 . . . . 60.6(4) ?
C3 C4 C7 C8 . . . . 62.0(4) ?
C5 C4 C7 C8 . . . . -120.6(3) ?
C14 C7 C8 C10 . . . . -2.4(4) ?
C4 C7 C8 C10 . . . . 178.8(3) ?
C14 C7 C8 C9 . . . . 179.9(3) ?
C4 C7 C8 C9 . . . . 1.1(4) ?
C10 C8 C9 N2 . . . . 28(15) ?
C7 C8 C9 N2 . . . . -154(15) ?
C9 C8 C10 N1 . . . . 0.3(5) ?
C7 C8 C10 N1 . . . . -177.4(3) ?
C9 C8 C10 C11 . . . . -178.3(3) ?
C7 C8 C10 C11 . . . . 4.0(4) ?
N1 C10 C11 C13 . . . . 178.8(3) ?
C8 C10 C11 C13 . . . . -2.5(4) ?
N1 C10 C11 C12 . . . . -0.2(5) ?
C8 C10 C11 C12 . . . . 178.4(3) ?
C13 C11 C12 N3 . . . . 2(8) ?
C10 C11 C12 N3 . . . . -18E1(10) ?
C10 C11 C13 C14 . . . . -0.5(4) ?
C12 C11 C13 C14 . . . . 178.6(3) ?
C10 C11 C13 C17 . . . . 179.5(3) ?
C12 C11 C13 C17 . . . . -1.4(5) ?
C8 C7 C14 C13 . . . . -0.8(4) ?
C4 C7 C14 C13 . . . . 178.0(3) ?
C8 C7 C14 C15 . . . . -179.7(3) ?
C4 C7 C14 C15 . . . . -0.9(5) ?
C11 C13 C14 C7 . . . . 2.3(4) ?
C17 C13 C14 C7 . . . . -177.8(3) ?
C11 C13 C14 C15 . . . . -178.7(3) ?
C17 C13 C14 C15 . . . . 1.3(3) ?
C7 C14 C15 C16 . . . . 173.9(3) ?
C13 C14 C15 C16 . . . . -5.0(3) ?
C14 C15 C16 C17 . . . . 6.8(3) ?
C14 C13 C17 C16 . . . . 3.1(3) ?
C11 C13 C17 C16 . . . . -177.0(3) ?
C15 C16 C17 C13 . . . . -6.1(3) ?

loop_
_cod_related_entry_id
_cod_related_entry_database
_cod_related_entry_code
1 ChemSpider 24743629
